data_4030214
loop_
_publ_author_name
'Lin, Hsin-Hui'
'Lee, Kuan-Yi'
'Chen, Yin-An'
'Liu, Chi-Fan'
'Yeh, Ming-Chang P'

_publ_section_title
;
 Diastereoselective synthesis of
 2-arylmethylene-6-hydroxyspiro[4.5]deca-7-ones via
 FeCl3&#x00B7;6H2O-catalyzed spiroannulation/hydride transfer of
 6-(5-arylpent-4-yn-1-yl)-7-oxabicyclo[4.1.0]heptan-2-ols.
;
_journal_issue 23
_journal_name_full 'The Journal of organic chemistry'
_journal_page_first 11802
_journal_page_last 11811
_journal_paper_doi 10.1021/jo5023266
_journal_volume 79
_journal_year 2014
_chemical_formula_moiety 'C19 H24 O2'
_chemical_formula_sum 'C19 H24 O2'
_chemical_formula_weight 284.38
_chemical_name_systematic
;
 ?
;
_space_group_IT_number 14
_symmetry_cell_setting monoclinic
_symmetry_space_group_name_Hall '-P 2yn'
_symmetry_space_group_name_H-M 'P 1 21/n 1'
_atom_sites_solution_hydrogens geom
_atom_sites_solution_primary direct
_atom_sites_solution_secondary difmap
_audit_creation_method SHELXL-97
_cell_angle_alpha 90.00
_cell_angle_beta 105.033(3)
_cell_angle_gamma 90.00
_cell_formula_units_Z 4
_cell_length_a 12.1767(4)
_cell_length_b 7.0864(2)
_cell_length_c 18.9922(9)
_cell_measurement_reflns_used 0
_cell_measurement_temperature 200(2)
_cell_measurement_theta_max 0
_cell_measurement_theta_min 0
_cell_volume 1582.73(10)
_computing_molecular_graphics 'Ortep-3 for Windows (Farrugia, 1997)'
_computing_publication_material 'WinGX publication routines (Farrugia, 1999)'
_computing_structure_refinement 'SHELXL-97 (Sheldrick, 1997)'
_computing_structure_solution 'SHELXS-86 (Sheldrick, 1986)'
_diffrn_ambient_temperature 200(2)
_diffrn_measured_fraction_theta_full 0.998
_diffrn_measured_fraction_theta_max 0.998
_diffrn_radiation_monochromator graphite
_diffrn_radiation_source 'fine-focus sealed tube'
_diffrn_radiation_type MoK\a
_diffrn_radiation_wavelength 0.71073
_diffrn_reflns_av_R_equivalents 0.0243
_diffrn_reflns_av_sigmaI/netI 0.0204
_diffrn_reflns_limit_h_max 13
_diffrn_reflns_limit_h_min -14
_diffrn_reflns_limit_k_max 8
_diffrn_reflns_limit_k_min -8
_diffrn_reflns_limit_l_max 22
_diffrn_reflns_limit_l_min -22
_diffrn_reflns_number 11032
_diffrn_reflns_theta_full 25.14
_diffrn_reflns_theta_max 25.14
_diffrn_reflns_theta_min 2.22
_exptl_absorpt_coefficient_mu 0.075
_exptl_absorpt_correction_T_max 0.9763
_exptl_absorpt_correction_T_min 0.9547
_exptl_absorpt_correction_type multi-scan
_exptl_crystal_colour colorless
_exptl_crystal_density_diffrn 1.193
_exptl_crystal_density_method 'not measured'
_exptl_crystal_description prism
_exptl_crystal_F_000 616
_exptl_crystal_size_max 0.62
_exptl_crystal_size_mid 0.41
_exptl_crystal_size_min 0.32
_refine_diff_density_max 0.391
_refine_diff_density_min -0.363
_refine_diff_density_rms 0.048
_refine_ls_extinction_method none
_refine_ls_goodness_of_fit_ref 0.938
_refine_ls_hydrogen_treatment constr
_refine_ls_matrix_type full
_refine_ls_number_parameters 190
_refine_ls_number_reflns 2826
_refine_ls_number_restraints 0
_refine_ls_restrained_S_all 0.938
_refine_ls_R_factor_all 0.0576
_refine_ls_R_factor_gt 0.0520
_refine_ls_shift/su_max 0.001
_refine_ls_shift/su_mean 0.000
_refine_ls_structure_factor_coef Fsqd
_refine_ls_weighting_details 'calc w=1/[\s^2^(Fo^2^)+(0.0861P)^2^+1.3767P] where P=(Fo^2^+2Fc^2^)/3'
_refine_ls_weighting_scheme calc
_refine_ls_wR_factor_gt 0.1473
_refine_ls_wR_factor_ref 0.1551
_reflns_number_gt 2519
_reflns_number_total 2826
_reflns_threshold_expression >2sigma(I)
_cod_data_source_file jo5023266_si_004.cif
_cod_data_source_block ch16327
_cod_depositor_comments 'Adding full bibliography for 4030212--4030218.cif.'
_cod_original_sg_symbol_H-M 'P 21/n'
_cod_database_code 4030214

loop_
_symmetry_equiv_pos_as_xyz
'x, y, z'
'-x+1/2, y+1/2, -z+1/2'
'-x, -y, -z'
'x-1/2, -y-1/2, z-1/2'

loop_
_atom_site_label
_atom_site_type_symbol
_atom_site_fract_x
_atom_site_fract_y
_atom_site_fract_z
_atom_site_U_iso_or_equiv
_atom_site_adp_type
_atom_site_occupancy
_atom_site_symmetry_multiplicity
_atom_site_calc_flag
_atom_site_refinement_flags
C1 C 0.69880(16) 0.2160(3) 1.11301(10) 0.0301(4) Uani 1 1 d .
H1 H 0.6190 0.1725 1.0916 0.036 Uiso 1 1 calc R
C2 C 0.69665(16) 0.3671(3) 1.16926(10) 0.0340(4) Uani 1 1 d .
C3 C 0.62506(19) 0.5357(3) 1.14073(11) 0.0444(5) Uani 1 1 d .
H3A H 0.6318 0.6299 1.1801 0.053 Uiso 1 1 calc R
H3B H 0.5443 0.4978 1.1235 0.053 Uiso 1 1 calc R
C4 C 0.6647(2) 0.6224(3) 1.07779(12) 0.0460(5) Uani 1 1 d .
H4A H 0.7412 0.6783 1.0968 0.055 Uiso 1 1 calc R
H4B H 0.6119 0.7246 1.0551 0.055 Uiso 1 1 calc R
C5 C 0.66913(19) 0.4737(3) 1.02035(11) 0.0402(5) Uani 1 1 d .
H5A H 0.6988 0.5330 0.9818 0.048 Uiso 1 1 calc R
H5B H 0.5908 0.4296 0.9975 0.048 Uiso 1 1 calc R
C6 C 0.74374(15) 0.3019(2) 1.05105(9) 0.0282(4) Uani 1 1 d .
C7 C 0.87157(17) 0.3547(3) 1.07965(12) 0.0428(5) Uani 1 1 d .
H7A H 0.8809 0.4935 1.0831 0.051 Uiso 1 1 calc R
H7B H 0.9037 0.2997 1.1286 0.051 Uiso 1 1 calc R
C8 C 0.93061(18) 0.2756(4) 1.02583(14) 0.0521(6) Uani 1 1 d .
H8A H 1.0102 0.2415 1.0504 0.063 Uiso 1 1 calc R
H8B H 0.9308 0.3686 0.9870 0.063 Uiso 1 1 calc R
C9 C 0.86234(15) 0.1005(3) 0.99409(11) 0.0379(5) Uani 1 1 d .
H9A H 0.8704 0.0727 0.9446 0.046 Uiso 1 1 calc R
H9B H 0.8873 -0.0109 1.0256 0.046 Uiso 1 1 calc R
C10 C 0.74158(14) 0.1532(2) 0.99190(9) 0.0265(4) Uani 1 1 d .
C11 C 0.64633(15) 0.0938(3) 0.94517(10) 0.0311(4) Uani 1 1 d .
H11 H 0.5783 0.1476 0.9519 0.037 Uiso 1 1 calc R
C12 C 0.62996(15) -0.0425(3) 0.88456(9) 0.0288(4) Uani 1 1 d .
C13 C 0.70482(15) -0.1895(3) 0.88164(10) 0.0310(4) Uani 1 1 d .
H13 H 0.7722 -0.2015 0.9201 0.037 Uiso 1 1 calc R
C14 C 0.68488(16) -0.3195(3) 0.82467(10) 0.0343(4) Uani 1 1 d .
C15 C 0.7685(2) -0.4756(4) 0.82480(14) 0.0571(7) Uani 1 1 d .
H15A H 0.7413 -0.5535 0.7811 0.086 Uiso 1 1 calc R
H15B H 0.7762 -0.5538 0.8684 0.086 Uiso 1 1 calc R
H15C H 0.8426 -0.4212 0.8250 0.086 Uiso 1 1 calc R
C16 C 0.58539(17) -0.3030(3) 0.76768(10) 0.0382(5) Uani 1 1 d .
C17 C 0.5591(2) -0.4448(4) 0.70590(14) 0.0619(7) Uani 1 1 d .
H17A H 0.6236 -0.4450 0.6813 0.074 Uiso 1 1 d R
H17B H 0.4869 -0.4117 0.6688 0.074 Uiso 1 1 d R
H17C H 0.5589 -0.5968 0.7328 0.074 Uiso 1 1 d R
C18 C 0.51096(16) -0.1567(3) 0.76991(10) 0.0396(5) Uani 1 1 d .
H18 H 0.4440 -0.1437 0.7312 0.048 Uiso 1 1 calc R
C19 C 0.53145(16) -0.0288(3) 0.82692(10) 0.0358(5) Uani 1 1 d .
H19 H 0.4783 0.0692 0.8270 0.043 Uiso 1 1 calc R
O1 O 0.76442(14) 0.0586(2) 1.14197(8) 0.0470(4) Uani 1 1 d .
H1' H 0.7554 0.0278 1.1885 0.056 Uiso 1 1 d R
O2 O 0.75169(13) 0.3519(2) 1.23206(7) 0.0439(4) Uani 1 1 d .

loop_
_atom_site_aniso_label
_atom_site_aniso_U_11
_atom_site_aniso_U_22
_atom_site_aniso_U_33
_atom_site_aniso_U_23
_atom_site_aniso_U_13
_atom_site_aniso_U_12
C1 0.0370(10) 0.0266(9) 0.0266(9) -0.0024(7) 0.0080(7) 0.0002(7)
C2 0.0370(10) 0.0363(11) 0.0286(10) -0.0060(8) 0.0084(8) -0.0004(8)
C3 0.0462(11) 0.0449(12) 0.0366(11) -0.0148(9) 0.0006(9) 0.0144(10)
C4 0.0542(13) 0.0298(11) 0.0469(12) -0.0042(9) 0.0002(10) 0.0090(9)
C5 0.0553(12) 0.0283(10) 0.0337(10) 0.0025(8) 0.0056(9) 0.0058(9)
C6 0.0308(9) 0.0256(9) 0.0270(9) -0.0018(7) 0.0056(7) -0.0020(7)
C7 0.0362(10) 0.0429(12) 0.0488(12) -0.0133(10) 0.0103(9) -0.0099(9)
C8 0.0318(10) 0.0587(14) 0.0663(15) -0.0211(12) 0.0137(10) -0.0110(10)
C9 0.0300(9) 0.0439(11) 0.0395(11) -0.0109(9) 0.0084(8) -0.0006(8)
C10 0.0302(9) 0.0269(9) 0.0236(8) 0.0014(7) 0.0089(7) -0.0004(7)
C11 0.0291(9) 0.0332(10) 0.0318(10) -0.0048(8) 0.0092(7) 0.0009(8)
C12 0.0290(9) 0.0322(10) 0.0263(9) -0.0027(7) 0.0093(7) -0.0046(7)
C13 0.0300(9) 0.0347(10) 0.0273(9) -0.0012(7) 0.0057(7) -0.0020(7)
C14 0.0372(10) 0.0354(10) 0.0333(10) -0.0057(8) 0.0143(8) -0.0046(8)
C15 0.0540(14) 0.0542(15) 0.0596(15) -0.0218(12) 0.0085(11) 0.0094(11)
C16 0.0397(10) 0.0475(12) 0.0294(10) -0.0095(9) 0.0128(8) -0.0126(9)
C17 0.0584(14) 0.0799(19) 0.0455(13) -0.0317(13) 0.0100(11) -0.0099(13)
C18 0.0329(10) 0.0531(13) 0.0294(10) -0.0035(9) 0.0018(8) -0.0077(9)
C19 0.0300(9) 0.0398(11) 0.0363(10) -0.0017(8) 0.0064(8) -0.0003(8)
O1 0.0782(11) 0.0324(8) 0.0315(7) 0.0051(6) 0.0166(7) 0.0153(7)
O2 0.0560(9) 0.0433(8) 0.0282(8) -0.0057(6) 0.0035(6) 0.0061(7)

loop_
_atom_type_symbol
_atom_type_description
_atom_type_scat_dispersion_real
_atom_type_scat_dispersion_imag
_atom_type_scat_source
C C 0.0033 0.0016 'International Tables Vol C Tables 4.2.6.8 and 6.1.1.4'
H H 0.0000 0.0000 'International Tables Vol C Tables 4.2.6.8 and 6.1.1.4'
O O 0.0106 0.0060 'International Tables Vol C Tables 4.2.6.8 and 6.1.1.4'

loop_
_geom_angle_atom_site_label_1
_geom_angle_atom_site_label_2
_geom_angle_atom_site_label_3
_geom_angle
O1 C1 C2 113.46(15)
O1 C1 C6 109.55(15)
C2 C1 C6 109.39(15)
O1 C1 H1 108.1
C2 C1 H1 108.1
C6 C1 H1 108.1
O2 C2 C3 123.30(17)
O2 C2 C1 121.61(18)
C3 C2 C1 115.06(16)
C2 C3 C4 109.36(17)
C2 C3 H3A 109.8
C4 C3 H3A 109.8
C2 C3 H3B 109.8
C4 C3 H3B 109.8
H3A C3 H3B 108.2
C3 C4 C5 110.97(18)
C3 C4 H4A 109.4
C5 C4 H4A 109.4
C3 C4 H4B 109.4
C5 C4 H4B 109.4
H4A C4 H4B 108.0
C4 C5 C6 113.66(16)
C4 C5 H5A 108.8
C6 C5 H5A 108.8
C4 C5 H5B 108.8
C6 C5 H5B 108.8
H5A C5 H5B 107.7
C10 C6 C5 111.66(14)
C10 C6 C1 110.13(14)
C5 C6 C1 108.00(15)
C10 C6 C7 104.27(14)
C5 C6 C7 112.37(16)
C1 C6 C7 110.42(15)
C8 C7 C6 106.53(16)
C8 C7 H7A 110.4
C6 C7 H7A 110.4
C8 C7 H7B 110.4
C6 C7 H7B 110.4
H7A C7 H7B 108.6
C7 C8 C9 105.32(17)
C7 C8 H8A 110.7
C9 C8 H8A 110.7
C7 C8 H8B 110.7
C9 C8 H8B 110.7
H8A C8 H8B 108.8
C10 C9 C8 103.69(16)
C10 C9 H9A 111.0
C8 C9 H9A 111.0
C10 C9 H9B 111.0
C8 C9 H9B 111.0
H9A C9 H9B 109.0
C11 C10 C9 127.92(16)
C11 C10 C6 123.41(16)
C9 C10 C6 108.56(14)
C10 C11 C12 130.10(16)
C10 C11 H11 115.0
C12 C11 H11 115.0
C13 C12 C19 117.15(17)
C13 C12 C11 124.21(16)
C19 C12 C11 118.60(16)
C14 C13 C12 122.72(17)
C14 C13 H13 118.6
C12 C13 H13 118.6
C13 C14 C16 119.02(18)
C13 C14 C15 120.24(18)
C16 C14 C15 120.74(18)
C14 C15 H15A 109.5
C14 C15 H15B 109.5
H15A C15 H15B 109.5
C14 C15 H15C 109.5
H15A C15 H15C 109.5
H15B C15 H15C 109.5
C18 C16 C14 118.63(17)
C18 C16 C17 120.79(19)
C14 C16 C17 120.6(2)
C16 C17 H17A 109.0
C16 C17 H17B 111.1
H17A C17 H17B 108.6
C16 C17 H17C 106.9
H17A C17 H17C 106.6
H17B C17 H17C 114.5
C19 C18 C16 121.84(18)
C19 C18 H18 119.1
C16 C18 H18 119.1
C18 C19 C12 120.64(18)
C18 C19 H19 119.7
C12 C19 H19 119.7
C1 O1 H1' 111.1

loop_
_geom_bond_atom_site_label_1
_geom_bond_atom_site_label_2
_geom_bond_distance
C1 O1 1.399(2)
C1 C2 1.518(2)
C1 C6 1.546(2)
C1 H1 1.0000
C2 O2 1.212(2)
C2 C3 1.496(3)
C3 C4 1.529(3)
C3 H3A 0.9900
C3 H3B 0.9900
C4 C5 1.528(3)
C4 H4A 0.9900
C4 H4B 0.9900
C5 C6 1.540(3)
C5 H5A 0.9900
C5 H5B 0.9900
C6 C10 1.536(2)
C6 C7 1.555(3)
C7 C8 1.502(3)
C7 H7A 0.9900
C7 H7B 0.9900
C8 C9 1.528(3)
C8 H8A 0.9900
C8 H8B 0.9900
C9 C10 1.507(2)
C9 H9A 0.9900
C9 H9B 0.9900
C10 C11 1.333(3)
C11 C12 1.476(2)
C11 H11 0.9500
C12 C13 1.395(3)
C12 C19 1.402(3)
C13 C14 1.394(3)
C13 H13 0.9500
C14 C16 1.404(3)
C14 C15 1.503(3)
C15 H15A 0.9800
C15 H15B 0.9800
C15 H15C 0.9800
C16 C18 1.385(3)
C16 C17 1.515(3)
C17 H17A 1.0127
C17 H17B 1.0019
C17 H17C 1.1919
C18 C19 1.384(3)
C18 H18 0.9500
C19 H19 0.9500
O1 H1' 0.9432
